data_4329000
loop_
_publ_author_name
'Debasish Das'
'Shanmugaperumal Kannan'
'Dilip K. Maity'
'Michael G. B. Drew'

_publ_section_title
;
 Steric Effects on Uranyl Complexation: Synthetic, Structural, and
 Theoretical Studies of Carbamoyl Pyrazole Compounds of the Uranyl(VI) Ion
;
_journal_name_full 'Inorganic Chemistry'
_journal_page_first 4869
_journal_page_last 4876
_journal_paper_doi 10.1021/ic300398a
_journal_volume 51
_journal_year 2012
_chemical_formula_sum 'C38 H35 N3 O7 U'
_chemical_formula_weight 883.72
_chemical_name_systematic
; 

 ? 

;
_space_group_IT_number 14
_symmetry_cell_setting monoclinic
_symmetry_space_group_name_Hall '-P 2yn'
_symmetry_space_group_name_H-M 'P 1 21/n 1'
_atom_sites_solution_hydrogens geom
_atom_sites_solution_primary direct
_atom_sites_solution_secondary difmap
_audit_creation_method SHELXL-97
_cell_angle_alpha 90.00
_cell_angle_beta 100.913(4)
_cell_angle_gamma 90.00
_cell_formula_units_Z 4
_cell_length_a 10.2750(5)
_cell_length_b 21.6295(10)
_cell_length_c 15.8792(7)
_cell_measurement_reflns_used 17433
_cell_measurement_temperature 150(2)
_cell_measurement_theta_max 30.00
_cell_measurement_theta_min 2.60
_cell_volume 3465.2(3)
_computing_cell_refinement 'Crysalis, Oxford Diffraction'
_computing_data_collection 'Crysalis, Oxford Diffraction'
_computing_data_reduction 'Crysalis, Oxford Diffraction'
_computing_molecular_graphics PLATON(Spek,2004)
_computing_structure_refinement 'SHELXL-97 (Sheldrick, 1997)'
_computing_structure_solution 'SHELXS-97 (Sheldrick, 1997)'
_diffrn_ambient_temperature 150(2)
_diffrn_measured_fraction_theta_full 0.950
_diffrn_measured_fraction_theta_max 0.950
_diffrn_measurement_device 'Oxford Diffaction X-Calibur System'
_diffrn_measurement_method '321 frames, counting time 10 s.'
_diffrn_radiation_monochromator graphite
_diffrn_radiation_source 'fine-focus sealed tube'
_diffrn_radiation_type MoK\a
_diffrn_radiation_wavelength 0.71073
_diffrn_reflns_av_R_equivalents 0.0588
_diffrn_reflns_av_sigmaI/netI 0.0993
_diffrn_reflns_limit_h_max 11
_diffrn_reflns_limit_h_min -14
_diffrn_reflns_limit_k_max 25
_diffrn_reflns_limit_k_min -30
_diffrn_reflns_limit_l_max 22
_diffrn_reflns_limit_l_min -11
_diffrn_reflns_number 17433
_diffrn_reflns_theta_full 30.00
_diffrn_reflns_theta_max 30.00
_diffrn_reflns_theta_min 2.60
_diffrn_standards_decay_% n/a
_diffrn_standards_interval_count n/a
_diffrn_standards_interval_time n/a
_diffrn_standards_number n/a
_exptl_absorpt_coefficient_mu 4.738
_exptl_absorpt_correction_T_max 1.000
_exptl_absorpt_correction_T_min 0.675
_exptl_absorpt_correction_type empirical
_exptl_absorpt_process_details 'ABSPACK, Oxford Diffraction Ltd'
_exptl_crystal_colour black
_exptl_crystal_density_diffrn 1.694
_exptl_crystal_description needle
_exptl_crystal_F_000 1728
_exptl_crystal_size_max 0.27
_exptl_crystal_size_mid 0.07
_exptl_crystal_size_min 0.04
_refine_diff_density_max 2.090
_refine_diff_density_min -2.591
_refine_diff_density_rms 0.200
_refine_ls_extinction_method none
_refine_ls_goodness_of_fit_ref 1.073
_refine_ls_hydrogen_treatment constr
_refine_ls_matrix_type full
_refine_ls_number_parameters 444
_refine_ls_number_reflns 9611
_refine_ls_number_restraints 0
_refine_ls_restrained_S_all 1.073
_refine_ls_R_factor_all 0.0962
_refine_ls_R_factor_gt 0.0639
_refine_ls_shift/su_max 0.000
_refine_ls_shift/su_mean 0.000
_refine_ls_structure_factor_coef Fsqd
_refine_ls_weighting_details
;
  w=1/[\s^2^(Fo^2^)+(0.0378P)^2^+3.2432P] where P=(Fo^2^+2Fc^2^)/3 
;
_refine_ls_weighting_scheme calc
_refine_ls_wR_factor_gt 0.1133
_refine_ls_wR_factor_ref 0.1245
_reflns_number_gt 7161
_reflns_number_total 9611
_reflns_threshold_expression >2sigma(I)
_cod_data_source_file ic300398a_si_002_3.cif
_cod_data_source_block 8
_cod_database_code 4329000

loop_
_symmetry_equiv_pos_as_xyz
'x, y, z'
'x+1/2, -y+1/2, z+1/2'
'-x, -y, -z'
'-x-1/2, y-1/2, -z-1/2'

loop_
_atom_site_label
_atom_site_type_symbol
_atom_site_fract_x
_atom_site_fract_y
_atom_site_fract_z
_atom_site_U_iso_or_equiv
_atom_site_adp_type
_atom_site_occupancy
_atom_site_symmetry_multiplicity
_atom_site_calc_flag
_atom_site_refinement_flags
C12 C 0.0887(7) 0.2561(3) 0.5311(4) 0.0187(13) Uani 1 1 d .
C13 C -0.0149(7) 0.2133(3) 0.5226(4) 0.0233(14) Uani 1 1 d .
H13 H -0.0997 0.2267 0.4983 0.028 Uiso 1 1 calc R
C14 C 0.0019(6) 0.1505(3) 0.5488(4) 0.0186(13) Uani 1 1 d .
C21 C 0.0670(7) 0.3205(3) 0.4972(4) 0.0230(15) Uani 1 1 d .
C22 C -0.0342(7) 0.3354(3) 0.4285(4) 0.0242(14) Uani 1 1 d .
H22 H -0.0933 0.3051 0.4035 0.029 Uiso 1 1 calc R
C23 C -0.0468(7) 0.3958(3) 0.3975(4) 0.0267(16) Uani 1 1 d .
H23 H -0.1131 0.4058 0.3511 0.032 Uiso 1 1 calc R
C24 C 0.0398(8) 0.4406(4) 0.4363(4) 0.0311(17) Uani 1 1 d .
H24 H 0.0309 0.4811 0.4162 0.037 Uiso 1 1 calc R
C25 C 0.1385(8) 0.4260(4) 0.5038(5) 0.0340(18) Uani 1 1 d .
H25 H 0.1964 0.4566 0.5294 0.041 Uiso 1 1 calc R
C26 C 0.1530(7) 0.3660(3) 0.5345(4) 0.0258(15) Uani 1 1 d .
H26 H 0.2208 0.3564 0.5803 0.031 Uiso 1 1 calc R
C31 C -0.1100(7) 0.1063(3) 0.5370(4) 0.0200(14) Uani 1 1 d .
C32 C -0.2418(7) 0.1237(4) 0.5058(4) 0.0275(16) Uani 1 1 d .
H32 H -0.2616 0.1648 0.4917 0.033 Uiso 1 1 calc R
C33 C -0.3423(7) 0.0808(4) 0.4956(4) 0.0304(17) Uani 1 1 d .
H33 H -0.4295 0.0931 0.4763 0.036 Uiso 1 1 calc R
C34 C -0.3133(7) 0.0186(4) 0.5144(4) 0.0279(16) Uani 1 1 d .
H34 H -0.3807 -0.0107 0.5072 0.033 Uiso 1 1 calc R
C35 C -0.1837(7) 0.0012(4) 0.5438(4) 0.0277(16) Uani 1 1 d .
H35 H -0.1639 -0.0403 0.5551 0.033 Uiso 1 1 calc R
C36 C -0.0827(7) 0.0442(3) 0.5569(4) 0.0230(14) Uani 1 1 d .
H36 H 0.0037 0.0318 0.5789 0.028 Uiso 1 1 calc R
C42 C 0.4114(7) 0.0145(3) 0.7054(4) 0.0190(13) Uani 1 1 d .
C43 C 0.5486(7) 0.0234(3) 0.7182(4) 0.0219(14) Uani 1 1 d .
H43 H 0.6020 -0.0116 0.7267 0.026 Uiso 1 1 calc R
C44 C 0.6112(7) 0.0804(3) 0.7193(4) 0.0207(14) Uani 1 1 d .
C51 C 0.3517(7) -0.0463(3) 0.7162(4) 0.0210(14) Uani 1 1 d .
C52 C 0.2143(7) -0.0520(3) 0.6991(4) 0.0257(15) Uani 1 1 d .
H52 H 0.1627 -0.0169 0.6843 0.031 Uiso 1 1 calc R
C53 C 0.1521(8) -0.1083(4) 0.7035(5) 0.0358(19) Uani 1 1 d .
H53 H 0.0602 -0.1108 0.6906 0.043 Uiso 1 1 calc R
C54 C 0.2264(9) -0.1608(4) 0.7271(5) 0.040(2) Uani 1 1 d .
H54 H 0.1848 -0.1987 0.7304 0.048 Uiso 1 1 calc R
C55 C 0.3619(10) -0.1567(4) 0.7457(5) 0.044(2) Uani 1 1 d .
H55 H 0.4121 -0.1921 0.7617 0.052 Uiso 1 1 calc R
C56 C 0.4254(8) -0.1003(3) 0.7409(4) 0.0300(17) Uani 1 1 d .
H56 H 0.5175 -0.0983 0.7542 0.036 Uiso 1 1 calc R
C61 C 0.7586(6) 0.0860(3) 0.7425(4) 0.0187(14) Uani 1 1 d .
C62 C 0.8394(7) 0.0358(4) 0.7782(4) 0.0302(17) Uani 1 1 d .
H62 H 0.8012 -0.0018 0.7885 0.036 Uiso 1 1 calc R
C63 C 0.9762(8) 0.0433(4) 0.7976(5) 0.039(2) Uani 1 1 d .
H63 H 1.0293 0.0101 0.8200 0.047 Uiso 1 1 calc R
C64 C 1.0351(8) 0.0993(4) 0.7841(4) 0.0343(19) Uani 1 1 d .
H64 H 1.1266 0.1040 0.7981 0.041 Uiso 1 1 calc R
C65 C 0.9560(7) 0.1479(4) 0.7496(4) 0.0282(17) Uani 1 1 d .
H65 H 0.9947 0.1854 0.7394 0.034 Uiso 1 1 calc R
C66 C 0.8203(7) 0.1417(3) 0.7299(4) 0.0247(15) Uani 1 1 d .
H66 H 0.7687 0.1754 0.7077 0.030 Uiso 1 1 calc R
C72 C 0.5524(7) 0.2929(4) 0.6328(4) 0.0274(16) Uani 1 1 d .
C74 C 0.6293(8) 0.2755(4) 0.7869(4) 0.0304(17) Uani 1 1 d .
H74 H 0.5899 0.2371 0.7905 0.036 Uiso 1 1 calc R
C75 C 0.7001(8) 0.3083(4) 0.8520(5) 0.0345(19) Uani 1 1 d .
H75 H 0.7193 0.2975 0.9097 0.041 Uiso 1 1 calc R
C76 C 0.7383(8) 0.3615(4) 0.8145(5) 0.038(2) Uani 1 1 d .
H76 H 0.7905 0.3921 0.8454 0.046 Uiso 1 1 calc R
N77 N 0.6941(7) 0.3649(3) 0.7312(4) 0.0362(17) Uani 1 1 d .
C80 C 0.4760(8) 0.3067(4) 0.4819(4) 0.0340(18) Uani 1 1 d .
H80A H 0.4637 0.3430 0.4454 0.051 Uiso 1 1 calc R
H80B H 0.3902 0.2953 0.4942 0.051 Uiso 1 1 calc R
C81 C 0.5277(9) 0.2547(4) 0.4351(5) 0.046(2) Uani 1 1 d .
H81A H 0.6161 0.2642 0.4277 0.069 Uiso 1 1 calc R
H81B H 0.4715 0.2494 0.3800 0.069 Uiso 1 1 calc R
H81C H 0.5285 0.2173 0.4677 0.069 Uiso 1 1 calc R
C82 C 0.6966(16) 0.3555(8) 0.5514(8) 0.123(7) Uani 1 1 d .
H82A H 0.7660 0.3485 0.6011 0.185 Uiso 1 1 calc R
H82B H 0.7260 0.3390 0.5014 0.185 Uiso 1 1 calc R
O1 O 0.3690(5) 0.1345(2) 0.5358(3) 0.0238(10) Uani 1 1 d .
O2 O 0.2936(5) 0.1865(2) 0.7329(3) 0.0249(11) Uani 1 1 d .
O11 O 0.2072(5) 0.2436(2) 0.5667(3) 0.0264(11) Uani 1 1 d .
O15 O 0.1147(5) 0.1298(2) 0.5846(3) 0.0250(11) Uani 1 1 d .
O41 O 0.3287(5) 0.0597(2) 0.6855(3) 0.0239(10) Uani 1 1 d .
O45 O 0.5478(5) 0.1318(2) 0.7023(3) 0.0256(11) Uani 1 1 d .
O71 O 0.4765(5) 0.2494(2) 0.6322(3) 0.0291(12) Uani 1 1 d .
N73 N 0.6269(6) 0.3103(3) 0.7137(3) 0.0279(14) Uani 1 1 d .
N78 N 0.5673(10) 0.3223(4) 0.5637(4) 0.070(3) Uani 1 1 d .
U1 U 0.33189(2) 0.160343(11) 0.634457(14) 0.01765(7) Uani 1 1 d .
C83 C 0.6715(17) 0.4219(6) 0.5403(6) 0.123(7) Uani 1 1 d .
H83A H 0.6625 0.4325 0.4808 0.184 Uiso 1 1 calc R
H83B H 0.7443 0.4445 0.5731 0.184 Uiso 1 1 calc R
H83C H 0.5914 0.4323 0.5599 0.184 Uiso 1 1 calc R

loop_
_atom_site_aniso_label
_atom_site_aniso_U_11
_atom_site_aniso_U_22
_atom_site_aniso_U_33
_atom_site_aniso_U_23
_atom_site_aniso_U_13
_atom_site_aniso_U_12
C12 0.018(3) 0.015(4) 0.024(3) -0.002(2) 0.005(3) -0.001(3)
C13 0.017(3) 0.016(4) 0.035(4) 0.000(3) 0.001(3) 0.000(3)
C14 0.015(3) 0.016(4) 0.024(3) -0.001(2) 0.001(2) 0.000(3)
C21 0.024(4) 0.019(4) 0.027(3) 0.002(3) 0.008(3) 0.005(3)
C22 0.024(4) 0.015(4) 0.032(3) 0.001(3) 0.001(3) 0.001(3)
C23 0.033(4) 0.024(4) 0.021(3) 0.007(3) 0.002(3) 0.006(3)
C24 0.042(5) 0.019(4) 0.033(4) 0.005(3) 0.009(3) 0.008(4)
C25 0.036(5) 0.017(4) 0.049(5) 0.001(3) 0.007(4) -0.008(4)
C26 0.024(4) 0.017(4) 0.033(4) 0.005(3) -0.003(3) 0.003(3)
C31 0.019(3) 0.022(4) 0.019(3) -0.004(2) 0.005(2) 0.002(3)
C32 0.021(4) 0.018(4) 0.042(4) 0.003(3) 0.001(3) 0.001(3)
C33 0.011(3) 0.035(5) 0.046(4) -0.007(3) 0.006(3) -0.003(3)
C34 0.022(4) 0.028(4) 0.036(4) -0.004(3) 0.011(3) -0.006(3)
C35 0.020(4) 0.021(4) 0.042(4) 0.002(3) 0.009(3) -0.001(3)
C36 0.020(3) 0.016(4) 0.033(4) -0.001(3) 0.005(3) -0.005(3)
C42 0.024(3) 0.011(3) 0.023(3) 0.001(2) 0.006(3) 0.001(3)
C43 0.025(4) 0.013(3) 0.028(3) 0.001(3) 0.006(3) 0.002(3)
C44 0.020(3) 0.018(4) 0.025(3) 0.002(3) 0.005(3) 0.002(3)
C51 0.031(4) 0.008(3) 0.027(3) 0.002(2) 0.011(3) -0.003(3)
C52 0.032(4) 0.008(3) 0.034(4) 0.004(3) 0.000(3) -0.006(3)
C53 0.031(4) 0.028(5) 0.047(5) 0.010(3) 0.003(4) -0.009(4)
C54 0.051(5) 0.017(4) 0.054(5) 0.001(4) 0.017(4) -0.011(4)
C55 0.066(6) 0.019(4) 0.052(5) 0.015(4) 0.028(5) 0.009(5)
C56 0.032(4) 0.019(4) 0.042(4) 0.008(3) 0.015(3) 0.004(3)
C61 0.017(3) 0.021(4) 0.018(3) 0.002(2) 0.004(2) 0.003(3)
C62 0.024(4) 0.030(5) 0.036(4) 0.006(3) 0.003(3) 0.001(3)
C63 0.021(4) 0.050(6) 0.043(5) 0.008(4) 0.001(3) 0.010(4)
C64 0.022(4) 0.053(6) 0.027(4) -0.002(3) 0.002(3) -0.003(4)
C65 0.018(3) 0.041(5) 0.025(3) -0.002(3) 0.002(3) -0.011(3)
C66 0.021(4) 0.021(4) 0.033(4) -0.002(3) 0.007(3) -0.003(3)
C72 0.025(4) 0.025(4) 0.032(4) -0.003(3) 0.007(3) -0.007(3)
C74 0.039(5) 0.024(4) 0.029(4) 0.003(3) 0.008(3) -0.002(4)
C75 0.035(5) 0.035(5) 0.033(4) -0.002(3) 0.007(3) -0.004(4)
C76 0.033(5) 0.046(6) 0.038(4) -0.015(4) 0.012(3) -0.021(4)
N77 0.042(4) 0.035(4) 0.033(3) -0.007(3) 0.011(3) -0.022(3)
C80 0.050(5) 0.020(4) 0.031(4) 0.006(3) 0.006(3) -0.012(4)
C81 0.045(5) 0.051(7) 0.045(5) 0.018(4) 0.016(4) 0.006(5)
C82 0.158(15) 0.144(16) 0.087(9) -0.037(9) 0.070(10) -0.106(13)
O1 0.024(3) 0.014(3) 0.034(3) -0.0029(19) 0.007(2) 0.000(2)
O2 0.033(3) 0.008(2) 0.033(3) -0.0049(18) 0.005(2) -0.005(2)
O11 0.015(2) 0.016(3) 0.045(3) 0.008(2) -0.002(2) -0.002(2)
O15 0.021(3) 0.010(3) 0.042(3) 0.0076(19) 0.000(2) 0.001(2)
O41 0.018(2) 0.017(3) 0.036(3) 0.0019(19) 0.002(2) 0.000(2)
O45 0.022(3) 0.014(3) 0.039(3) 0.004(2) 0.002(2) -0.004(2)
O71 0.024(3) 0.021(3) 0.039(3) 0.010(2) -0.004(2) -0.010(2)
N73 0.035(4) 0.023(4) 0.026(3) 0.000(2) 0.007(3) -0.013(3)
N78 0.109(8) 0.065(6) 0.032(4) 0.005(3) 0.003(4) -0.073(6)
U1 0.01569(12) 0.01091(12) 0.02506(12) 0.00171(10) 0.00060(8) -0.00206(11)
C83 0.26(2) 0.063(9) 0.048(6) -0.007(5) 0.024(9) -0.103(11)

loop_
_atom_type_symbol
_atom_type_description
_atom_type_scat_dispersion_real
_atom_type_scat_dispersion_imag
_atom_type_scat_source
C C 0.0033 0.0016 'International Tables Vol C Tables 4.2.6.8 and 6.1.1.4'
H H 0.0000 0.0000 'International Tables Vol C Tables 4.2.6.8 and 6.1.1.4'
O O 0.0106 0.0060 'International Tables Vol C Tables 4.2.6.8 and 6.1.1.4'
N N 0.0061 0.0033 'International Tables Vol C Tables 4.2.6.8 and 6.1.1.4'
U U -9.6767 9.6646 'International Tables Vol C Tables 4.2.6.8 and 6.1.1.4'

loop_
_geom_angle_atom_site_label_1
_geom_angle_atom_site_label_2
_geom_angle_atom_site_label_3
_geom_angle
O11 C12 C13 123.5(6)
O11 C12 C21 115.0(6)
C13 C12 C21 121.5(6)
C12 C13 C14 123.8(6)
C12 C13 H13 118.1
C14 C13 H13 118.1
O15 C14 C13 121.1(6)
O15 C14 C31 116.7(6)
C13 C14 C31 122.1(6)
C26 C21 C22 119.5(7)
C26 C21 C12 118.1(6)
C22 C21 C12 122.4(6)
C23 C22 C21 120.0(7)
C23 C22 H22 120.0
C21 C22 H22 120.0
C24 C23 C22 119.5(7)
C24 C23 H23 120.3
C22 C23 H23 120.3
C25 C24 C23 120.6(7)
C25 C24 H24 119.7
C23 C24 H24 119.7
C24 C25 C26 120.5(7)
C24 C25 H25 119.8
C26 C25 H25 119.8
C25 C26 C21 120.0(7)
C25 C26 H26 120.0
C21 C26 H26 120.0
C36 C31 C32 118.5(7)
C36 C31 C14 118.3(6)
C32 C31 C14 123.2(6)
C33 C32 C31 120.9(7)
C33 C32 H32 119.5
C31 C32 H32 119.5
C32 C33 C34 120.0(7)
C32 C33 H33 120.0
C34 C33 H33 120.0
C35 C34 C33 119.2(7)
C35 C34 H34 120.4
C33 C34 H34 120.4
C36 C35 C34 121.2(7)
C36 C35 H35 119.4
C34 C35 H35 119.4
C35 C36 C31 120.1(7)
C35 C36 H36 120.0
C31 C36 H36 120.0
O41 C42 C43 121.9(6)
O41 C42 C51 115.7(6)
C43 C42 C51 122.4(6)
C44 C43 C42 125.2(6)
C44 C43 H43 117.4
C42 C43 H43 117.4
O45 C44 C43 123.2(6)
O45 C44 C61 115.4(6)
C43 C44 C61 121.4(6)
C52 C51 C56 116.9(6)
C52 C51 C42 119.1(6)
C56 C51 C42 123.9(7)
C53 C52 C51 122.0(7)
C53 C52 H52 119.0
C51 C52 H52 119.0
C54 C53 C52 120.1(8)
C54 C53 H53 120.0
C52 C53 H53 120.0
C55 C54 C53 119.5(8)
C55 C54 H54 120.2
C53 C54 H54 120.2
C54 C55 C56 120.8(8)
C54 C55 H55 119.6
C56 C55 H55 119.6
C55 C56 C51 120.6(8)
C55 C56 H56 119.7
C51 C56 H56 119.7
C66 C61 C62 118.2(7)
C66 C61 C44 120.1(6)
C62 C61 C44 121.7(6)
C63 C62 C61 119.3(7)
C63 C62 H62 120.3
C61 C62 H62 120.3
C64 C63 C62 121.3(8)
C64 C63 H63 119.4
C62 C63 H63 119.4
C65 C64 C63 119.1(7)
C65 C64 H64 120.5
C63 C64 H64 120.5
C66 C65 C64 120.8(7)
C66 C65 H65 119.6
C64 C65 H65 119.6
C65 C66 C61 121.3(7)
C65 C66 H66 119.3
C61 C66 H66 119.3
O71 C72 N78 123.1(7)
O71 C72 N73 116.6(6)
N78 C72 N73 120.3(7)
C75 C74 N73 106.2(7)
C75 C74 H74 126.9
N73 C74 H74 126.9
C74 C75 C76 105.3(7)
C74 C75 H75 127.4
C76 C75 H75 127.4
N77 C76 C75 113.9(7)
N77 C76 H76 123.0
C75 C76 H76 123.0
C76 N77 N73 102.8(6)
N78 C80 C81 112.2(8)
N78 C80 H80A 109.2
C81 C80 H80A 109.2
N78 C80 H80B 109.2
C81 C80 H80B 109.2
H80A C80 H80B 107.9
C80 C81 H81A 109.5
C80 C81 H81B 109.5
H81A C81 H81B 109.5
C80 C81 H81C 109.5
H81A C81 H81C 109.5
H81B C81 H81C 109.5
C83 C82 N78 109.5(14)
C83 C82 H82A 109.8
N78 C82 H82A 109.8
C83 C82 H82B 109.8
N78 C82 H82B 109.8
H82A C82 H82B 108.2
C12 O11 U1 139.4(4)
C14 O15 U1 142.1(4)
C42 O41 U1 137.8(4)
C44 O45 U1 135.6(4)
C72 O71 U1 177.8(5)
N77 N73 C74 111.8(6)
N77 N73 C72 125.4(6)
C74 N73 C72 122.5(6)
C72 N78 C80 118.0(7)
C72 N78 C82 124.9(9)
C80 N78 C82 114.0(7)
O1 U1 O2 179.6(2)
O1 U1 O15 87.85(19)
O2 U1 O15 91.84(19)
O1 U1 O41 91.85(19)
O2 U1 O41 88.36(19)
O15 U1 O41 77.07(16)
O1 U1 O11 91.53(19)
O2 U1 O11 88.09(19)
O15 U1 O11 69.88(16)
O41 U1 O11 146.61(16)
O1 U1 O45 88.85(19)
O2 U1 O45 91.56(19)
O15 U1 O45 147.49(17)
O41 U1 O45 70.72(16)
O11 U1 O45 142.56(16)
O1 U1 O71 90.11(19)
O2 U1 O71 89.95(19)
O15 U1 O71 140.38(16)
O41 U1 O71 142.55(16)
O11 U1 O71 70.64(16)
O45 U1 O71 71.93(16)
C82 C83 H83A 109.5
C82 C83 H83B 109.5
H83A C83 H83B 109.5
C82 C83 H83C 109.5
H83A C83 H83C 109.5
H83B C83 H83C 109.5

loop_
_geom_bond_atom_site_label_1
_geom_bond_atom_site_label_2
_geom_bond_distance
C12 O11 1.271(8)
C12 C13 1.397(9)
C12 C21 1.495(9)
C13 C14 1.422(9)
C13 H13 0.9300
C14 O15 1.272(8)
C14 C31 1.480(9)
C21 C26 1.380(10)
C21 C22 1.394(9)
C22 C23 1.392(9)
C22 H22 0.9300
C23 C24 1.379(10)
C23 H23 0.9300
C24 C25 1.367(10)
C24 H24 0.9300
C25 C26 1.384(10)
C25 H25 0.9300
C26 H26 0.9300
C31 C36 1.396(9)
C31 C32 1.403(9)
C32 C33 1.375(10)
C32 H32 0.9300
C33 C34 1.398(10)
C33 H33 0.9300
C34 C35 1.377(9)
C34 H34 0.9300
C35 C36 1.380(9)
C35 H35 0.9300
C36 H36 0.9300
C42 O41 1.294(8)
C42 C43 1.399(9)
C42 C51 1.473(9)
C43 C44 1.389(9)
C43 H43 0.9300
C44 O45 1.292(8)
C44 C61 1.494(9)
C51 C52 1.391(9)
C51 C56 1.408(9)
C52 C53 1.383(10)
C52 H52 0.9300
C53 C54 1.380(11)
C53 H53 0.9300
C54 C55 1.370(12)
C54 H54 0.9300
C55 C56 1.394(10)
C55 H55 0.9300
C56 H56 0.9300
C61 C66 1.394(9)
C61 C62 1.418(9)
C62 C63 1.391(10)
C62 H62 0.9300
C63 C64 1.390(11)
C63 H63 0.9300
C64 C65 1.377(11)
C64 H64 0.9300
C65 C66 1.376(9)
C65 H65 0.9300
C66 H66 0.9300
C72 O71 1.221(8)
C72 N78 1.302(9)
C72 N73 1.416(9)
C74 C75 1.348(10)
C74 N73 1.382(9)
C74 H74 0.9300
C75 C76 1.385(11)
C75 H75 0.9300
C76 N77 1.317(9)
C76 H76 0.9300
N77 N73 1.368(8)
C80 N78 1.490(10)
C80 C81 1.499(11)
C80 H80A 0.9700
C80 H80B 0.9700
C81 H81A 0.9600
C81 H81B 0.9600
C81 H81C 0.9600
C82 C83 1.464(19)
C82 N78 1.555(14)
C82 H82A 0.9700
C82 H82B 0.9700
O1 U1 1.772(4)
O2 U1 1.774(4)
O11 U1 2.350(5)
O15 U1 2.318(5)
O41 U1 2.326(5)
O45 U1 2.358(5)
O71 U1 2.437(5)
C83 H83A 0.9600
C83 H83B 0.9600
C83 H83C 0.9600
